data_7027481
loop_
_publ_author_name
'Carlucci, Lucia'
'Ciani, Gianfranco'
'Proserpio, Davide M.'

_publ_section_title
;
 Self-assembly of novel co-ordination polymers containing polycatenated
 molecular ladders and intertwined two-dimensional tilings
;
_journal_issue 11
_journal_name_full 'Journal of the Chemical Society, Dalton Transactions'
_journal_page_first 1799
_journal_paper_doi 10.1039/a903107c
_journal_year 1999
_chemical_formula_sum 'C36 H24 Co2 N10 O12'
_chemical_formula_weight 906.51
_space_group_IT_number 15
_symmetry_cell_setting monoclinic
_symmetry_space_group_name_Hall '-C 2yc'
_symmetry_space_group_name_H-M 'C 1 2/c 1'
_atom_sites_solution_hydrogens geom
_atom_sites_solution_primary direct
_atom_sites_solution_secondary difmap
_cell_angle_alpha 90.00
_cell_angle_beta 129.85(2)
_cell_angle_gamma 90.00
_cell_formula_units_Z 4
_cell_length_a 20.383(2)
_cell_length_b 17.247(2)
_cell_length_c 14.2030(10)
_cell_measurement_reflns_used 8152
_cell_measurement_temperature 293(2)
_cell_measurement_theta_max 30.
_cell_measurement_theta_min 2.
_cell_volume 3833.3(13)
_computing_molecular_graphics SCHAKAL
_computing_structure_refinement 'SHELXL-97 (Sheldrick, 1997)'
_computing_structure_solution SIR92
_diffrn_ambient_temperature 293(2)
_diffrn_detector_type CCD_plate
_diffrn_measured_fraction_theta_full 0.597
_diffrn_measured_fraction_theta_max 0.597
_diffrn_measurement_device SMART
_diffrn_measurement_method omega-scan
_diffrn_radiation_monochromator graphite
_diffrn_radiation_source 'fine-focus sealed tube'
_diffrn_radiation_type MoK\a
_diffrn_radiation_wavelength 0.71073
_diffrn_reflns_av_R_equivalents 0.038
_diffrn_reflns_av_sigmaI/netI 0.056
_diffrn_reflns_limit_h_max 21
_diffrn_reflns_limit_h_min -26
_diffrn_reflns_limit_k_max 23
_diffrn_reflns_limit_k_min 0
_diffrn_reflns_limit_l_max 19
_diffrn_reflns_limit_l_min 0
_diffrn_reflns_number 13632
_diffrn_reflns_theta_full 29.66
_diffrn_reflns_theta_max 30.
_diffrn_reflns_theta_min 2.
_diffrn_standards_decay_% 0
_exptl_absorpt_coefficient_mu 0.943
_exptl_absorpt_correction_T_max 1.00
_exptl_absorpt_correction_T_min 0.69
_exptl_absorpt_correction_type sadabs
_exptl_crystal_colour red
_exptl_crystal_density_diffrn 1.571
_exptl_crystal_density_method 'not measured'
_exptl_crystal_description column
_exptl_crystal_F_000 1840
_exptl_crystal_size_max 0.400
_exptl_crystal_size_mid 0.080
_exptl_crystal_size_min 0.080
_refine_diff_density_max 0.512
_refine_diff_density_min -0.451
_refine_diff_density_rms 0.066
_refine_ls_extinction_method none
_refine_ls_goodness_of_fit_obs 1.059
_refine_ls_hydrogen_treatment mixed
_refine_ls_matrix_type full
_refine_ls_number_parameters 271
_refine_ls_number_reflns 3238
_refine_ls_number_restraints 30
_refine_ls_restrained_S_obs 1.087
_refine_ls_R_factor_obs 0.0381
_refine_ls_shift/su_max 0.002
_refine_ls_shift/su_mean 0.000
_refine_ls_structure_factor_coef Fsqd
_refine_ls_weighting_details 'calc w=1/[\s^2^(Fo^2^)+(0.0559P)^2^] where P=(Fo^2^+2Fc^2^)/3'
_refine_ls_weighting_scheme calc
_refine_ls_wR_factor_obs 0.0972
_reflns_number_observed 3238
_reflns_number_total 4711
_reflns_observed_criterion >2sigma(I)
_cod_data_source_file 903107csup1.cif
_cod_data_source_block 2
_cod_depositor_comments
;
The following automatic conversions were performed:

'_symmetry_cell_setting' value 'Monoclinic' changed to 'monoclinic'
according to /home/saulius/struct/CIF-dictionaries/cif_core.dic
dictionary named 'cif_core.dic' version 2.4.2 from 2011-04-26.

Automatic conversion script
Id: cif_fix_values 1891 2012-01-12 08:04:46Z andrius 
;
_cod_original_cell_volume 3833.2(6)
_cod_original_sg_symbol_H-M 'C2/c (15)'
_cod_database_code 7027481
_exptl_absorpt_correction_nazim 2.89
_diffrn_measurement_domega 0.30
_diffrn_measurement_rtime 20

loop_
_symmetry_equiv_pos_as_xyz
'x, y, z'
'-x, y, -z+1/2'
'x+1/2, y+1/2, z'
'-x+1/2, y+1/2, -z+1/2'
'-x, -y, -z'
'x, -y, z-1/2'
'-x+1/2, -y+1/2, -z'
'x+1/2, -y+1/2, z-1/2'

loop_
_atom_site_label
_atom_site_type_symbol
_atom_site_fract_x
_atom_site_fract_y
_atom_site_fract_z
_atom_site_U_iso_or_equiv
_atom_site_adp_type
_atom_site_occupancy
_atom_site_symmetry_multiplicity
_atom_site_calc_flag
_atom_site_refinement_flags
Co Co 0.73175(2) 0.02393(2) 0.07567(3) 0.02944(13) Uani 1 1 d .
N11 N 0.65799(14) 0.09561(13) -0.08538(19) 0.0300(5) Uani 1 1 d .
N17 N 0.31249(15) 0.44672(14) -0.7702(2) 0.0351(5) Uani 1 1 d .
C12 C 0.66016(18) 0.17268(16) -0.0766(2) 0.0349(7) Uani 1 1 d .
H12 H 0.6941 0.1944 0.0014 0.042 Uiso 1 1 calc R
C13 C 0.61542(19) 0.22188(16) -0.1754(3) 0.0379(7) Uani 1 1 d .
H13 H 0.6189 0.2753 -0.1639 0.046 Uiso 1 1 calc R
C14 C 0.56500(17) 0.19095(17) -0.2926(3) 0.0330(6) Uani 1 1 d .
C15 C 0.56362(19) 0.11063(17) -0.3037(3) 0.0387(7) Uani 1 1 d .
H15 H 0.5315 0.0875 -0.3807 0.046 Uiso 1 1 calc R
C16 C 0.61052(19) 0.06603(17) -0.1990(3) 0.0374(7) Uani 1 1 d .
H16 H 0.6092 0.0125 -0.2075 0.045 Uiso 1 1 calc R
C18 C 0.3979(2) 0.4489(2) -0.6980(3) 0.0581(10) Uani 1 1 d .
H18 H 0.4226 0.4874 -0.7122 0.070 Uiso 1 1 calc R
C19 C 0.4514(2) 0.3970(2) -0.6035(3) 0.0593(10) Uani 1 1 d .
H19 H 0.5104 0.4009 -0.5560 0.071 Uiso 1 1 calc R
C110 C 0.41590(19) 0.33884(17) -0.5806(3) 0.0381(7) Uani 1 1 d .
C111 C 0.32844(19) 0.33831(18) -0.6516(3) 0.0443(8) Uani 1 1 d .
H111 H 0.3020 0.3017 -0.6377 0.053 Uiso 1 1 calc R
C112 C 0.28020(19) 0.39244(18) -0.7437(3) 0.0440(8) Uani 1 1 d .
H112 H 0.2212 0.3909 -0.7903 0.053 Uiso 1 1 calc R
C113 C 0.46912(19) 0.28509(18) -0.4820(3) 0.0416(7) Uani 1 1 d .
C114 C 0.51323(19) 0.24109(17) -0.3983(3) 0.0393(7) Uani 1 1 d .
N21 N 0.73272(14) 0.10419(13) 0.19394(19) 0.0317(5) Uani 1 1 d .
C22 C 0.80609(19) 0.13628(18) 0.2910(3) 0.0403(7) Uani 1 1 d .
H22 H 0.8549 0.1290 0.2995 0.048 Uiso 1 1 calc R
C23 C 0.8130(2) 0.17923(18) 0.3782(3) 0.0423(7) Uani 1 1 d .
H23 H 0.8652 0.2011 0.4429 0.051 Uiso 1 1 calc R
C24 C 0.7420(2) 0.19001(16) 0.3698(3) 0.0368(7) Uani 1 1 d .
C25 C 0.66493(19) 0.15833(17) 0.2686(3) 0.0398(7) Uani 1 1 d .
H25 H 0.6152 0.1651 0.2579 0.048 Uiso 1 1 calc R
C26 C 0.66368(19) 0.11682(17) 0.1848(3) 0.0375(7) Uani 1 1 d .
H26 H 0.6118 0.0962 0.1174 0.045 Uiso 1 1 calc R
C27 C 0.7476(2) 0.23264(18) 0.4620(3) 0.0435(8) Uani 1 1 d .
N1 N 0.85775(18) 0.03438(17) 0.0692(3) 0.0498(7) Uani 1 1 d D
O11 O 0.84387(13) 0.08291(12) 0.12147(19) 0.0454(5) Uani 1 1 d D
O12 O 0.80238(19) -0.01787(15) 0.0117(3) 0.0667(7) Uani 1 1 d D
O13 O 0.92018(19) 0.03730(19) 0.0771(3) 0.0942(11) Uani 1 1 d D
N2 N 0.59495(16) -0.07224(16) -0.0366(2) 0.0408(6) Uani 1 1 d D
O21 O 0.5366(2) -0.1167(2) -0.0839(3) 0.1343(16) Uani 1 1 d D
O22 O 0.65483(18) -0.08177(16) -0.0398(3) 0.0748(8) Uani 1 1 d D
O23 O 0.60716(18) -0.01791(15) 0.0265(3) 0.0692(7) Uani 1 1 d D

loop_
_atom_site_aniso_label
_atom_site_aniso_U_11
_atom_site_aniso_U_22
_atom_site_aniso_U_33
_atom_site_aniso_U_23
_atom_site_aniso_U_13
_atom_site_aniso_U_12
Co 0.0301(2) 0.0301(2) 0.0230(2) 0.00801(17) 0.01461(18) 0.00726(16)
N11 0.0296(12) 0.0314(12) 0.0218(13) 0.0071(10) 0.0132(11) 0.0080(10)
N17 0.0308(13) 0.0366(12) 0.0279(13) 0.0118(11) 0.0142(12) 0.0068(10)
C12 0.0367(16) 0.0328(15) 0.0236(15) 0.0036(12) 0.0140(14) 0.0032(12)
C13 0.0412(17) 0.0276(14) 0.0336(17) 0.0079(13) 0.0187(15) 0.0049(13)
C14 0.0258(14) 0.0401(16) 0.0278(16) 0.0132(13) 0.0147(13) 0.0066(12)
C15 0.0414(17) 0.0422(16) 0.0237(16) 0.0048(13) 0.0167(15) 0.0065(14)
C16 0.0459(18) 0.0294(15) 0.0295(17) 0.0066(13) 0.0208(15) 0.0086(13)
C18 0.042(2) 0.061(2) 0.062(2) 0.0335(19) 0.0288(19) 0.0070(17)
C19 0.0297(17) 0.074(2) 0.055(2) 0.038(2) 0.0180(17) 0.0113(16)
C110 0.0377(17) 0.0380(16) 0.0280(16) 0.0133(13) 0.0163(15) 0.0099(13)
C111 0.0376(17) 0.0448(17) 0.0386(18) 0.0172(15) 0.0190(15) 0.0012(14)
C112 0.0292(16) 0.0486(18) 0.0377(18) 0.0168(15) 0.0139(15) 0.0045(14)
C113 0.0374(17) 0.0435(17) 0.0366(18) 0.0161(15) 0.0203(15) 0.0080(14)
C114 0.0336(16) 0.0422(17) 0.0348(17) 0.0128(14) 0.0185(15) 0.0052(13)
N21 0.0301(13) 0.0374(13) 0.0212(12) 0.0016(10) 0.0134(11) 0.0024(10)
C22 0.0357(17) 0.0512(18) 0.0341(17) -0.0023(15) 0.0224(15) -0.0004(14)
C23 0.0350(16) 0.0525(19) 0.0325(17) -0.0081(15) 0.0184(15) -0.0063(14)
C24 0.0451(17) 0.0344(15) 0.0328(16) -0.0015(13) 0.0258(15) -0.0025(13)
C25 0.0391(17) 0.0430(17) 0.0425(18) -0.0048(15) 0.0285(16) -0.0012(14)
C26 0.0323(15) 0.0415(16) 0.0300(16) -0.0021(14) 0.0160(14) 0.0012(13)
C27 0.0492(19) 0.0420(18) 0.044(2) -0.0061(15) 0.0316(18) -0.0063(15)
N1 0.0512(17) 0.0589(19) 0.0520(18) 0.0241(16) 0.0389(16) 0.0183(15)
O11 0.0460(13) 0.0451(12) 0.0440(13) 0.0069(11) 0.0284(12) 0.0054(10)
O12 0.080(2) 0.0531(16) 0.0718(19) -0.0052(14) 0.0512(17) 0.0072(15)
O13 0.074(2) 0.132(3) 0.117(3) 0.049(2) 0.080(2) 0.0349(19)
N2 0.0346(14) 0.0479(16) 0.0307(15) -0.0029(13) 0.0167(13) -0.0054(12)
O21 0.090(3) 0.156(4) 0.123(3) -0.053(3) 0.053(2) -0.077(3)
O22 0.084(2) 0.0694(18) 0.086(2) 0.0160(15) 0.0607(18) 0.0199(15)
O23 0.087(2) 0.0578(16) 0.0673(18) -0.0030(14) 0.0511(17) 0.0022(14)

loop_
_atom_type_symbol
_atom_type_description
_atom_type_scat_dispersion_real
_atom_type_scat_dispersion_imag
_atom_type_scat_source
C C 0.0033 0.0016 'International Tables Vol C Tables 4.2.6.8 and 6.1.1.4'
H H 0.0000 0.0000 'International Tables Vol C Tables 4.2.6.8 and 6.1.1.4'
N N 0.0061 0.0033 'International Tables Vol C Tables 4.2.6.8 and 6.1.1.4'
O O 0.0106 0.0060 'International Tables Vol C Tables 4.2.6.8 and 6.1.1.4'
Co Co 0.3494 0.9721 'International Tables Vol C Tables 4.2.6.8 and 6.1.1.4'

loop_
_geom_angle_atom_site_label_1
_geom_angle_atom_site_label_2
_geom_angle_atom_site_label_3
_geom_angle
_geom_angle_site_symmetry_1
_geom_angle_site_symmetry_3
N11 Co N17 173.66(8) . 3_546
N11 Co N21 96.33(8) . .
N17 Co N21 89.17(9) 3_546 .
N11 Co O11 86.21(8) . .
N17 Co O11 90.74(8) 3_546 .
N21 Co O11 89.05(8) . .
N11 Co O12 86.95(9) . .
N17 Co O12 86.72(9) 3_546 .
N21 Co O12 145.56(10) . .
O11 Co O12 56.87(9) . .
N11 Co O22 90.27(9) . .
N17 Co O22 87.83(10) 3_546 .
N21 Co O22 136.92(9) . .
O11 Co O22 133.93(9) . .
O12 Co O22 77.09(10) . .
N11 Co O23 88.50(9) . .
N17 Co O23 95.24(9) 3_546 .
N21 Co O23 83.95(9) . .
O11 Co O23 170.72(9) . .
O12 Co O23 130.47(10) . .
O22 Co O23 53.62(9) . .
C12 N11 C16 116.5(2) . .
C12 N11 Co 121.03(18) . .
C16 N11 Co 122.36(18) . .
C112 N17 C18 116.1(3) . .
C112 N17 Co 121.83(19) . 3_454
C18 N17 Co 122.1(2) . 3_454
N11 C12 C13 124.1(3) . .
C12 C13 C14 119.1(3) . .
C13 C14 C15 117.7(3) . .
C13 C14 C114 120.3(3) . .
C15 C14 C114 122.0(3) . .
C16 C15 C14 118.9(3) . .
N11 C16 C15 123.6(3) . .
N17 C18 C19 123.6(3) . .
C18 C19 C110 119.2(3) . .
C111 C110 C19 117.2(3) . .
C111 C110 C113 121.8(3) . .
C19 C110 C113 120.9(3) . .
C110 C111 C112 119.5(3) . .
N17 C112 C111 124.3(3) . .
C114 C113 C110 178.6(3) . .
C113 C114 C14 176.0(3) . .
C22 N21 C26 116.2(2) . .
C22 N21 Co 120.67(19) . .
C26 N21 Co 122.61(19) . .
N21 C22 C23 123.5(3) . .
C22 C23 C24 119.8(3) . .
C23 C24 C25 117.4(3) . .
C23 C24 C27 121.3(3) . .
C25 C24 C27 121.3(3) . .
C26 C25 C24 118.8(3) . .
N21 C26 C25 124.2(3) . .
C27 C27 C24 179.7(4) 7_656 .
O13 N1 O12 123.1(3) . .
O13 N1 O11 122.5(3) . .
O12 N1 O11 114.3(3) . .
N1 O11 Co 95.84(18) . .
N1 O12 Co 92.76(18) . .
O21 N2 O23 125.0(3) . .
O21 N2 O22 122.2(3) . .
O23 N2 O22 112.6(3) . .
N2 O22 Co 96.0(2) . .
N2 O23 Co 97.6(2) . .

loop_
_geom_bond_atom_site_label_1
_geom_bond_atom_site_label_2
_geom_bond_distance
_geom_bond_site_symmetry_2
Co N11 2.148(2) .
Co N17 2.158(2) 3_546
Co N21 2.167(2) .
Co O11 2.185(2) .
Co O12 2.257(3) .
Co O22 2.275(3) .
Co O23 2.277(3) .
N11 C12 1.333(3) .
N11 C16 1.342(3) .
N17 C112 1.330(4) .
N17 C18 1.340(4) .
N17 Co 2.158(2) 3_454
C12 C13 1.372(4) .
C13 C14 1.386(4) .
C14 C15 1.392(4) .
C14 C114 1.444(4) .
C15 C16 1.377(4) .
C18 C19 1.385(4) .
C19 C110 1.391(4) .
C110 C111 1.375(4) .
C110 C113 1.432(4) .
C111 C112 1.379(4) .
C113 C114 1.195(4) .
N21 C22 1.342(4) .
N21 C26 1.345(4) .
C22 C23 1.371(4) .
C23 C24 1.387(4) .
C24 C25 1.392(4) .
C24 C27 1.440(4) .
C25 C26 1.376(4) .
C27 C27 1.183(6) 7_656
N1 O13 1.205(3) .
N1 O12 1.254(4) .
N1 O11 1.265(3) .
N2 O21 1.196(4) .
N2 O23 1.207(3) .
N2 O22 1.261(3) .
